data_1542059
loop_
_publ_author_name
'Mattfeld, H.'
'Meyer, G.'

_publ_section_title
;
 Na2 (Pr4 O2) Cl9, the first reduced quaternary praseodymium chloride with
 anti-SiS2 analogous Pr4/2-chains
;
_journal_name_full 'Zeitschrift fuer Anorganische und Allgemeine Chemie'
_journal_page_first 85
_journal_page_last 89
_journal_volume 620
_journal_year 1994
_chemical_formula_sum 'Cl9 Na2 O2 Pr4'
_chemical_name_systematic 'Na2 Pr4 Cl9 O2'
_space_group_IT_number 11
_symmetry_space_group_name_Hall '-P 2yb'
_symmetry_space_group_name_H-M 'P 1 21/m 1'
_cell_angle_alpha 90
_cell_angle_beta 106.51
_cell_angle_gamma 90
_cell_formula_units_Z 2
_cell_length_a 8.122
_cell_length_b 11.341
_cell_length_c 9.376
_cell_volume 828.031
_citation_journal_id_ASTM ZAACAB
_cod_data_source_file Mattfeld_ZAACAB_1994_1549.cif
_cod_data_source_block Cl9Na2O2Pr4
_cod_original_cell_volume 828.0307
_cod_database_code 1542059

loop_
_symmetry_equiv_pos_as_xyz
x,y,z
-x,y+1/2,-z
-x,-y,-z
x,-y-1/2,z

loop_
_atom_site_label
_atom_site_type_symbol
_atom_site_fract_x
_atom_site_fract_y
_atom_site_fract_z
_atom_site_occupancy
_atom_site_U_iso_or_equiv
Pr3 Pr+2 0.27831 0.04495 0.9516 1 0.0
Cl6 Cl-1 0.9027 0.0902 0.31038 1 0.0
Cl2 Cl-1 0.2324 0.25 0.74453 1 0.0
Pr1 Pr+2 0.5984 0.25 0.82729 1 0.0
Na1 Na+1 0.2221 0.99577 0.43251 1 0.0
Cl4 Cl-1 0.8957 0.40015 0.87929 1 0.0
Cl3 Cl-1 0.6444 0.25 0.53367 1 0.0
O1 O-2 0.5621 0.12541 0.01469 1 0.0
Cl1 Cl-1 0.2512 0.25 0.14127 1 0.0
Pr2 Pr+2 0.6144 0.25 0.22116 1 0.0
Cl5 Cl-1 0.5025 0.99813 0.29739 1 0.0
